data_4302850
loop_
_publ_author_name
'Roxanne M. Jenkins'
'Michael L. Singleton'
'Elky Almaraz'
'Joseph H. Reibenspies'
'Marcetta Y. Darensbourg'

_publ_section_title
;
Imidazole-Containing (N3S)-NiII Complexes Relating to Nickel Containing
Biomolecules
;
_journal_name_full 'Inorganic Chemistry'
_journal_page_first 7280
_journal_page_last 7293
_journal_paper_doi 10.1021/ic900778k
_journal_volume 48
_journal_year 2009
_chemical_formula_sum 'C15 H22 B2 F8 N6 Ni'
_chemical_formula_weight 518.72
_chemical_name_systematic
; 
 ? 
;
_space_group_IT_number 14
_symmetry_cell_setting monoclinic
_symmetry_space_group_name_Hall '-P 2yn'
_symmetry_space_group_name_H-M 'P 1 21/n 1'
_atom_sites_solution_hydrogens geom
_atom_sites_solution_primary direct
_atom_sites_solution_secondary difmap
_audit_creation_method SHELXL-97
_cell_angle_alpha 90.00
_cell_angle_beta 104.383(7)
_cell_angle_gamma 90.00
_cell_formula_units_Z 4
_cell_length_a 11.8350(19)
_cell_length_b 13.9584(19)
_cell_length_c 13.0506(13)
_cell_measurement_temperature 293(2)
_cell_volume 2088.4(5)
_computing_structure_refinement 'SHELXL-97 (Sheldrick, 1997)'
_computing_structure_solution 'SHELXS-97 (Sheldrick, 1990)'
_diffrn_ambient_temperature 293(2)
_diffrn_measured_fraction_theta_full 0.917
_diffrn_measured_fraction_theta_max 0.917
_diffrn_radiation_monochromator graphite
_diffrn_radiation_source 'fine-focus sealed tube'
_diffrn_radiation_type MoK\a
_diffrn_radiation_wavelength 0.71073
_diffrn_reflns_av_R_equivalents 0.0275
_diffrn_reflns_av_sigmaI/netI 0.0326
_diffrn_reflns_limit_h_max 14
_diffrn_reflns_limit_h_min -10
_diffrn_reflns_limit_k_max 6
_diffrn_reflns_limit_k_min -15
_diffrn_reflns_limit_l_max 15
_diffrn_reflns_limit_l_min -14
_diffrn_reflns_number 4777
_diffrn_reflns_theta_full 25.00
_diffrn_reflns_theta_max 25.00
_diffrn_reflns_theta_min 2.17
_exptl_absorpt_coefficient_mu 1.015
_exptl_crystal_density_diffrn 1.650
_exptl_crystal_density_method 'not measured'
_exptl_crystal_F_000 1056
_refine_diff_density_max 1.161
_refine_diff_density_min -0.552
_refine_diff_density_rms 0.089
_refine_ls_extinction_method none
_refine_ls_goodness_of_fit_ref 1.059
_refine_ls_hydrogen_treatment mixed
_refine_ls_matrix_type full
_refine_ls_number_parameters 347
_refine_ls_number_reflns 3370
_refine_ls_number_restraints 20
_refine_ls_restrained_S_all 1.067
_refine_ls_R_factor_all 0.0638
_refine_ls_R_factor_gt 0.0548
_refine_ls_shift/su_max 0.000
_refine_ls_shift/su_mean 0.000
_refine_ls_structure_factor_coef Fsqd
_refine_ls_weighting_details 'calc w=1/[\s^2^(Fo^2^)+(0.1047P)^2^+0.9721P] where P=(Fo^2^+2Fc^2^)/3'
_refine_ls_weighting_scheme calc
_refine_ls_wR_factor_gt 0.1455
_refine_ls_wR_factor_ref 0.1538
_reflns_number_gt 2786
_reflns_number_total 3370
_reflns_threshold_expression >2sigma(I)
_cod_data_source_file ic900778k_si_002_5.cif
_cod_data_source_block nin4
_cod_original_sg_symbol_H-M 'P 21/n'
_cod_database_code 4302850

loop_
_symmetry_equiv_pos_as_xyz
'x, y, z'
'-x+1/2, y+1/2, -z+1/2'
'-x, -y, -z'
'x-1/2, -y-1/2, z-1/2'

loop_
_atom_site_label
_atom_site_type_symbol
_atom_site_fract_x
_atom_site_fract_y
_atom_site_fract_z
_atom_site_U_iso_or_equiv
_atom_site_adp_type
_atom_site_occupancy
_atom_site_symmetry_multiplicity
_atom_site_calc_flag
_atom_site_refinement_flags
_atom_site_disorder_assembly
_atom_site_disorder_group
Ni1 Ni 0.19229(4) 0.53530(3) 0.67924(3) 0.0333(2) Uani 1 1 d . . .
N1 N 0.1958(3) 0.5504(2) 0.8257(2) 0.0351(7) Uani 1 1 d . . .
N2 N 0.3179(3) 0.6244(2) 0.7119(2) 0.0354(7) Uani 1 1 d . . .
N3 N 0.0716(3) 0.4471(2) 0.6736(2) 0.0366(7) Uani 1 1 d . . .
N4 N 0.2257(3) 0.5243(2) 0.5452(2) 0.0388(8) Uani 1 1 d . . .
N5 N -0.0615(3) 0.3364(2) 0.6563(3) 0.0430(8) Uani 1 1 d . . .
N6 N 0.2750(3) 0.4914(3) 0.3984(3) 0.0470(8) Uani 1 1 d . . .
C1 C 0.0374(3) 0.4416(3) 0.7665(3) 0.0416(9) Uani 1 1 d . . .
C2 C 0.0096(3) 0.3824(3) 0.6082(3) 0.0402(9) Uani 1 1 d . . .
H2 H 0.0150 0.3711 0.5393 0.048 Uiso 1 1 calc R . .
C3 C -0.0460(3) 0.3710(3) 0.7575(3) 0.0456(10) Uani 1 1 d . . .
C4 C -0.1131(4) 0.3381(4) 0.8346(4) 0.0559(12) Uani 1 1 d . . .
H4A H -0.1820 0.3765 0.8266 0.084 Uiso 1 1 calc R . .
H4B H -0.0653 0.3446 0.9054 0.084 Uiso 1 1 calc R . .
H4C H -0.1348 0.2722 0.8212 0.084 Uiso 1 1 calc R . .
C5 C 0.0850(3) 0.5164(3) 0.8471(3) 0.0446(10) Uani 1 1 d . . .
H5A H 0.0303 0.5690 0.8414 0.053 Uiso 1 1 calc R . .
H5B H 0.0994 0.4897 0.9178 0.053 Uiso 1 1 calc R . .
C7 C 0.3391(4) 0.5715(3) 0.4392(3) 0.0462(10) Uani 1 1 d . . .
C8 C 0.3067(3) 0.5911(3) 0.5299(3) 0.0412(9) Uani 1 1 d . . .
C9 C 0.3344(4) 0.6685(3) 0.6105(3) 0.0443(9) Uani 1 1 d . . .
H9A H 0.2822 0.7226 0.5894 0.053 Uiso 1 1 calc R . .
H9B H 0.4141 0.6903 0.6196 0.053 Uiso 1 1 calc R . .
C10 C 0.4209(3) 0.5656(3) 0.7650(3) 0.0416(9) Uani 1 1 d . . .
H10A H 0.4914 0.6028 0.7709 0.050 Uiso 1 1 calc R . .
H10B H 0.4253 0.5096 0.7222 0.050 Uiso 1 1 calc R . .
C11 C 0.4135(3) 0.5341(3) 0.8739(3) 0.0425(10) Uani 1 1 d . . .
H11A H 0.4296 0.5891 0.9206 0.051 Uiso 1 1 calc R . .
H11B H 0.4747 0.4875 0.8999 0.051 Uiso 1 1 calc R . .
C12 C 0.2989(3) 0.4909(3) 0.8818(3) 0.0435(9) Uani 1 1 d . . .
H12A H 0.2916 0.4271 0.8513 0.052 Uiso 1 1 calc R . .
H12B H 0.2986 0.4849 0.9557 0.052 Uiso 1 1 calc R . .
C13 C 0.2173(3) 0.6553(3) 0.8540(3) 0.0405(9) Uani 1 1 d . . .
H13A H 0.2583 0.6615 0.9279 0.049 Uiso 1 1 calc R . .
H13B H 0.1434 0.6889 0.8431 0.049 Uiso 1 1 calc R . .
C14 C 0.2901(3) 0.6989(3) 0.7841(3) 0.0399(9) Uani 1 1 d . . .
H14A H 0.2471 0.7509 0.7427 0.048 Uiso 1 1 calc R . .
H14B H 0.3619 0.7249 0.8282 0.048 Uiso 1 1 calc R . .
C15 C 0.4228(4) 0.6196(4) 0.3863(4) 0.0637(13) Uani 1 1 d . . .
H15A H 0.4321 0.6855 0.4080 0.096 Uiso 1 1 calc R . .
H15B H 0.3929 0.6164 0.3109 0.096 Uiso 1 1 calc R . .
H15C H 0.4969 0.5878 0.4061 0.096 Uiso 1 1 calc R . .
C16 C 0.2089(3) 0.4638(3) 0.4631(3) 0.0425(10) Uani 1 1 d . . .
H16 H 0.1593 0.4111 0.4526 0.051 Uiso 1 1 calc R . .
B1A B 0.0022(4) 0.7696(3) 0.6234(3) 0.0390(10) Uani 0.86(4) 1 d PD A -1
F1A F 0.0622(9) 0.7876(6) 0.5456(6) 0.071(2) Uani 0.86(4) 1 d PD A -1
F2A F 0.0482(6) 0.8242(6) 0.7118(4) 0.0511(15) Uani 0.86(4) 1 d PD A -1
F3A F -0.1132(4) 0.7933(6) 0.5836(6) 0.083(3) Uani 0.86(4) 1 d PD A -1
F4A F 0.0139(6) 0.6721(3) 0.6482(7) 0.0535(15) Uani 0.86(4) 1 d PD A -1
B1B B 0.0022(4) 0.7696(3) 0.6234(3) 0.0390(10) Uani 0.14(4) 1 d PD A -2
F1B F 0.075(2) 0.789(2) 0.554(2) 0.020(8) Uani 0.14(4) 1 d PD A -2
F2B F 0.057(2) 0.814(3) 0.7163(16) 0.020(8) Uani 0.14(4) 1 d PD A -2
F3B F -0.1111(11) 0.7918(17) 0.5761(19) 0.020(8) Uani 0.14(4) 1 d PD A -2
F4B F 0.008(3) 0.6690(11) 0.636(3) 0.020(8) Uani 0.14(4) 1 d PD A -2
B2A B 0.7212(4) 0.1217(4) 0.6398(4) 0.0441(11) Uani 0.51(3) 1 d PD B -1
F5A F 0.6932(8) 0.1453(8) 0.7356(6) 0.058(3) Uani 0.51(3) 1 d PD B -1
F6A F 0.6192(9) 0.125(2) 0.5725(11) 0.120(7) Uani 0.51(3) 1 d PD B -1
F7A F 0.7911(19) 0.1869(14) 0.6096(17) 0.068(4) Uani 0.51(3) 1 d PD B -1
F8A F 0.762(2) 0.0316(8) 0.6463(13) 0.114(6) Uani 0.51(3) 1 d PD B -1
B2B B 0.7212(4) 0.1217(4) 0.6398(4) 0.0441(11) Uani 0.49(3) 1 d PD B -2
F5B F 0.713(2) 0.1568(13) 0.7314(10) 0.191(13) Uani 0.49(3) 1 d PD B -2
F6B F 0.6256(10) 0.0909(16) 0.5719(7) 0.090(5) Uani 0.49(3) 1 d PD B -2
F7B F 0.7700(19) 0.1892(14) 0.5859(16) 0.072(5) Uani 0.49(3) 1 d PD B -2
F8B F 0.7964(12) 0.0470(10) 0.6613(14) 0.122(7) Uani 0.49(3) 1 d PD B -2

loop_
_atom_site_aniso_label
_atom_site_aniso_U_11
_atom_site_aniso_U_22
_atom_site_aniso_U_33
_atom_site_aniso_U_23
_atom_site_aniso_U_13
_atom_site_aniso_U_12
Ni1 0.0364(3) 0.0276(4) 0.0316(3) -0.00578(17) 0.0003(2) -0.00263(18)
N1 0.0381(17) 0.0275(18) 0.0365(16) -0.0028(12) 0.0031(13) 0.0019(12)
N2 0.0400(16) 0.0285(18) 0.0349(16) -0.0060(12) 0.0041(13) -0.0018(12)
N3 0.0348(16) 0.0291(18) 0.0413(17) -0.0061(13) 0.0005(13) -0.0002(13)
N4 0.0406(17) 0.037(2) 0.0333(16) -0.0072(13) -0.0007(14) 0.0009(13)
N5 0.0340(16) 0.033(2) 0.055(2) -0.0010(15) -0.0021(14) 0.0062(14)
N6 0.054(2) 0.049(2) 0.0354(17) 0.0010(15) 0.0077(15) 0.0134(17)
C1 0.0341(19) 0.031(2) 0.057(2) 0.0006(18) 0.0056(17) 0.0003(16)
C2 0.0324(18) 0.023(2) 0.057(2) -0.0008(17) -0.0035(17) 0.0037(14)
C3 0.0310(19) 0.042(3) 0.062(3) 0.0101(19) 0.0075(18) 0.0053(16)
C4 0.043(2) 0.052(3) 0.076(3) 0.009(2) 0.021(2) 0.003(2)
C5 0.042(2) 0.052(3) 0.040(2) 0.0002(18) 0.0107(17) 0.0019(18)
C7 0.049(2) 0.043(3) 0.045(2) -0.0010(18) 0.0096(18) 0.0094(19)
C8 0.046(2) 0.036(2) 0.040(2) 0.0021(16) 0.0077(16) 0.0027(17)
C9 0.051(2) 0.039(2) 0.042(2) 0.0023(17) 0.0097(18) -0.0042(18)
C10 0.0341(19) 0.037(2) 0.049(2) -0.0056(18) 0.0015(16) 0.0028(16)
C11 0.040(2) 0.042(3) 0.037(2) -0.0073(16) -0.0070(16) 0.0071(16)
C12 0.047(2) 0.039(2) 0.038(2) 0.0043(17) -0.0018(17) 0.0104(18)
C13 0.047(2) 0.037(2) 0.0307(18) -0.0099(16) -0.0016(15) 0.0105(17)
C14 0.041(2) 0.028(2) 0.045(2) -0.0081(16) 0.0000(16) -0.0013(15)
C15 0.073(3) 0.068(4) 0.059(3) 0.008(2) 0.033(2) 0.011(3)
C16 0.041(2) 0.031(2) 0.046(2) -0.0046(16) -0.0064(17) 0.0086(16)
B1A 0.048(2) 0.027(3) 0.038(2) -0.0039(17) 0.0030(19) 0.0009(18)
F1A 0.112(6) 0.056(3) 0.051(3) -0.013(2) 0.031(3) -0.011(3)
F2A 0.075(3) 0.033(3) 0.041(2) -0.0104(18) 0.0063(18) 0.010(2)
F3A 0.067(3) 0.097(6) 0.068(4) 0.019(3) -0.014(3) 0.032(4)
F4A 0.065(3) 0.035(2) 0.047(3) -0.0031(16) -0.010(2) -0.0025(17)
B1B 0.048(2) 0.027(3) 0.038(2) -0.0039(17) 0.0030(19) 0.0009(18)
F1B 0.019(10) 0.019(10) 0.025(8) 0.006(5) 0.012(5) -0.008(5)
F2B 0.019(10) 0.019(10) 0.025(8) 0.006(5) 0.012(5) -0.008(5)
F3B 0.019(10) 0.019(10) 0.025(8) 0.006(5) 0.012(5) -0.008(5)
F4B 0.019(10) 0.019(10) 0.025(8) 0.006(5) 0.012(5) -0.008(5)
B2A 0.051(3) 0.040(3) 0.040(2) 0.0002(19) 0.009(2) -0.014(2)
F5A 0.100(7) 0.041(5) 0.036(4) 0.007(3) 0.023(4) 0.002(3)
F6A 0.037(5) 0.174(16) 0.131(11) 0.001(8) -0.010(5) 0.009(7)
F7A 0.086(6) 0.073(6) 0.041(9) -0.004(5) 0.007(7) -0.054(5)
F8A 0.194(16) 0.024(6) 0.167(11) 0.003(6) 0.126(11) 0.008(7)
B2B 0.051(3) 0.040(3) 0.040(2) 0.0002(19) 0.009(2) -0.014(2)
F5B 0.45(4) 0.083(9) 0.073(8) -0.026(6) 0.133(14) -0.087(13)
F6B 0.072(8) 0.152(12) 0.049(5) -0.040(6) 0.023(5) -0.065(9)
F7B 0.125(12) 0.054(6) 0.027(6) 0.005(4) 0.000(6) -0.043(6)
F8B 0.057(6) 0.115(12) 0.207(13) 0.113(10) 0.059(6) 0.047(6)

loop_
_atom_type_symbol
_atom_type_description
_atom_type_scat_dispersion_real
_atom_type_scat_dispersion_imag
_atom_type_scat_source
C C 0.0033 0.0016 'International Tables Vol C Tables 4.2.6.8 and 6.1.1.4'
H H 0.0000 0.0000 'International Tables Vol C Tables 4.2.6.8 and 6.1.1.4'
B B 0.0013 0.0007 'International Tables Vol C Tables 4.2.6.8 and 6.1.1.4'
N N 0.0061 0.0033 'International Tables Vol C Tables 4.2.6.8 and 6.1.1.4'
F F 0.0171 0.0103 'International Tables Vol C Tables 4.2.6.8 and 6.1.1.4'
Ni Ni 0.3393 1.1124 'International Tables Vol C Tables 4.2.6.8 and 6.1.1.4'

loop_
_geom_angle_atom_site_label_1
_geom_angle_atom_site_label_2
_geom_angle_atom_site_label_3
_geom_angle
_geom_angle_site_symmetry_1
_geom_angle_site_symmetry_3
_geom_angle_publ_flag
N3 Ni1 N4 104.07(14) . . ?
N3 Ni1 N2 169.62(13) . . ?
N4 Ni1 N2 85.92(13) . . ?
N3 Ni1 N1 86.47(13) . . ?
N4 Ni1 N1 167.03(13) . . ?
N2 Ni1 N1 83.26(13) . . ?
C5 N1 C12 112.3(3) . . ?
C5 N1 C13 111.4(3) . . ?
C12 N1 C13 110.3(3) . . ?
C5 N1 Ni1 110.6(2) . . ?
C12 N1 Ni1 103.8(2) . . ?
C13 N1 Ni1 108.1(2) . . ?
C10 N2 C14 111.9(3) . . ?
C10 N2 C9 111.2(3) . . ?
C14 N2 C9 111.4(3) . . ?
C10 N2 Ni1 104.3(2) . . ?
C14 N2 Ni1 108.3(2) . . ?
C9 N2 Ni1 109.4(2) . . ?
C2 N3 C1 107.0(3) . . ?
C2 N3 Ni1 139.8(3) . . ?
C1 N3 Ni1 113.0(2) . . ?
C16 N4 C8 106.3(3) . . ?
C16 N4 Ni1 140.0(3) . . ?
C8 N4 Ni1 112.9(2) . . ?
C2 N5 C3 109.5(3) . . ?
C16 N6 C7 109.8(3) . . ?
N3 C1 C3 109.0(4) . . ?
N3 C1 C5 116.2(3) . . ?
C3 C1 C5 134.3(4) . . ?
N3 C2 N5 109.7(4) . . ?
N5 C3 C1 104.8(4) . . ?
N5 C3 C4 124.7(4) . . ?
C1 C3 C4 130.4(4) . . ?
N1 C5 C1 106.8(3) . . ?
C8 C7 N6 104.6(4) . . ?
C8 C7 C15 132.3(4) . . ?
N6 C7 C15 123.1(4) . . ?
C7 C8 N4 110.2(4) . . ?
C7 C8 C9 134.5(4) . . ?
N4 C8 C9 115.2(3) . . ?
C8 C9 N2 105.6(3) . . ?
N2 C10 C11 111.5(3) . . ?
C10 C11 C12 116.3(3) . . ?
N1 C12 C11 112.3(3) . . ?
N1 C13 C14 108.9(3) . . ?
N2 C14 C13 110.1(3) . . ?
N4 C16 N6 109.2(4) . . ?
F3A B1A F2A 109.4(6) . . ?
F3A B1A F4A 110.7(5) . . ?
F2A B1A F4A 110.4(5) . . ?
F3A B1A F1A 108.6(5) . . ?
F2A B1A F1A 110.0(6) . . ?
F4A B1A F1A 107.7(5) . . ?
F6A B2A F8A 109.8(11) . . ?
F6A B2A F7A 107.9(12) . . ?
F8A B2A F7A 114.3(12) . . ?
F6A B2A F5A 101.8(10) . . ?
F8A B2A F5A 108.8(7) . . ?
F7A B2A F5A 113.4(10) . . ?

loop_
_geom_bond_atom_site_label_1
_geom_bond_atom_site_label_2
_geom_bond_distance
_geom_bond_site_symmetry_2
_geom_bond_publ_flag
Ni1 N3 1.873(3) . ?
Ni1 N4 1.893(3) . ?
Ni1 N2 1.904(3) . ?
Ni1 N1 1.913(3) . ?
N1 C5 1.484(5) . ?
N1 C12 1.506(5) . ?
N1 C13 1.516(5) . ?
N2 C10 1.490(5) . ?
N2 C14 1.494(5) . ?
N2 C9 1.515(5) . ?
N3 C2 1.331(5) . ?
N3 C1 1.373(5) . ?
N4 C16 1.340(5) . ?
N4 C8 1.386(5) . ?
N5 C2 1.333(5) . ?
N5 C3 1.376(6) . ?
N6 C16 1.343(6) . ?
N6 C7 1.382(6) . ?
C1 C3 1.378(6) . ?
C1 C5 1.489(6) . ?
C3 C4 1.501(6) . ?
C7 C8 1.360(5) . ?
C7 C15 1.499(6) . ?
C8 C9 1.486(6) . ?
C10 C11 1.510(6) . ?
C11 C12 1.511(6) . ?
C13 C14 1.529(6) . ?
B1A F3A 1.375(6) . ?
B1A F2A 1.377(6) . ?
B1A F4A 1.398(6) . ?
B1A F1A 1.399(6) . ?
B2A F6A 1.306(10) . ?
B2A F8A 1.343(10) . ?
B2A F7A 1.352(10) . ?
B2A F5A 1.410(9) . ?
